data_4069341
loop_
_publ_author_name
'Bortoluzzi, Marco'
'Paolucci, Gino'
'Pitteri, Bruno'
'Vavasori, Andrea'
'Bertolasi, Valerio'

_publ_section_title
;
 Synthesis and Reactivity of Mixed-Ligand Palladium(II) Organometallic
 Complexes with Phosphites and Bis(pyrazol-1-yl)methane
;
_journal_issue 11
_journal_name_full Organometallics
_journal_page_first 3247
_journal_paper_doi 10.1021/om900146a
_journal_volume 28
_journal_year 2009
_chemical_formula_moiety 'C14 H26 N4 O3 P Pd, Cl O4'
_chemical_formula_sum 'C14 H26 Cl N4 O7 P Pd'
_chemical_formula_weight 535.21
_chemical_name_systematic
;
 ?
;
_space_group_IT_number 14
_symmetry_cell_setting monoclinic
_symmetry_space_group_name_Hall '-P 2yn'
_symmetry_space_group_name_H-M 'P 1 21/n 1'
_atom_sites_solution_hydrogens geom
_atom_sites_solution_primary direct
_atom_sites_solution_secondary difmap
_audit_creation_method SHELXL-97
_cell_angle_alpha 90.00
_cell_angle_beta 96.5022(7)
_cell_angle_gamma 90.00
_cell_formula_units_Z 4
_cell_length_a 11.6637(2)
_cell_length_b 9.5738(2)
_cell_length_c 19.8507(4)
_cell_measurement_reflns_used 15228
_cell_measurement_temperature 295
_cell_measurement_theta_max 28.00
_cell_measurement_theta_min 3.52
_cell_volume 2202.39(7)
_computing_cell_refinement 'Denzo-SMN (Otwinowski & Minor, 1997)'
_computing_data_collection 'COLLECT (Nonius, 1998)'
_computing_data_reduction 'Denzo-SMN (Otwinowski & Minor, 1997)'
_computing_molecular_graphics 'ORTEPIII (Burnett & Johnson, 1996)'
_computing_publication_material 'SHELXL-97 (Sheldrick, 1997), PARST (Nardelli, 1995)'
_computing_structure_refinement 'SHELXL-97 (Sheldrick, 1997)'
_computing_structure_solution 'SIR97 (Altomare et al.; 1999)'
_diffrn_ambient_temperature 295
_diffrn_measured_fraction_theta_full 0.997
_diffrn_measured_fraction_theta_max 0.997
_diffrn_measurement_device_type 'Nonius Kappa CCD'
_diffrn_measurement_method '\f scans and \w scans'
_diffrn_radiation_monochromator graphite
_diffrn_radiation_source 'fine-focus sealed tube'
_diffrn_radiation_type MoK\a
_diffrn_radiation_wavelength 0.71073
_diffrn_reflns_av_R_equivalents 0.0425
_diffrn_reflns_av_sigmaI/netI 0.0442
_diffrn_reflns_limit_h_max 15
_diffrn_reflns_limit_h_min -15
_diffrn_reflns_limit_k_max 12
_diffrn_reflns_limit_k_min -11
_diffrn_reflns_limit_l_max 26
_diffrn_reflns_limit_l_min -26
_diffrn_reflns_number 18140
_diffrn_reflns_theta_full 28.00
_diffrn_reflns_theta_max 28.00
_diffrn_reflns_theta_min 3.52
_exptl_absorpt_coefficient_mu 1.077
_exptl_absorpt_correction_T_max 0.805
_exptl_absorpt_correction_T_min 0.645
_exptl_absorpt_correction_type empirical
_exptl_absorpt_process_details 'SORTAV (R.H. Blessing, Acta Crystallogr., 1995, A51, 33)'
_exptl_crystal_colour colorless
_exptl_crystal_density_diffrn 1.614
_exptl_crystal_density_method 'not measured'
_exptl_crystal_description prismatic
_exptl_crystal_F_000 1088
_exptl_crystal_size_max 0.52
_exptl_crystal_size_mid 0.34
_exptl_crystal_size_min 0.19
_refine_diff_density_max 0.944
_refine_diff_density_min -0.634
_refine_diff_density_rms 0.121
_refine_ls_extinction_method none
_refine_ls_goodness_of_fit_ref 1.034
_refine_ls_hydrogen_treatment mixed
_refine_ls_matrix_type full
_refine_ls_number_parameters 289
_refine_ls_number_reflns 5301
_refine_ls_number_restraints 0
_refine_ls_restrained_S_all 1.034
_refine_ls_R_factor_all 0.0584
_refine_ls_R_factor_gt 0.0387
_refine_ls_shift/su_max 0.001
_refine_ls_shift/su_mean 0.000
_refine_ls_structure_factor_coef Fsqd
_refine_ls_weighting_details 'calc w=1/[\s^2^(Fo^2^)+(0.0685P)^2^+0.1402P] where P=(Fo^2^+2Fc^2^)/3'
_refine_ls_weighting_scheme calc
_refine_ls_wR_factor_gt 0.1036
_refine_ls_wR_factor_ref 0.1115
_reflns_number_gt 4044
_reflns_number_total 5301
_reflns_threshold_expression I>2sigma(I)
_cod_data_source_file om900146a_si_002.cif
_cod_data_source_block (3Et)
_cod_original_sg_symbol_H-M 'P 21/n'
_cod_database_code 4069341

loop_
_symmetry_equiv_pos_as_xyz
'x, y, z'
'-x+1/2, y+1/2, -z+1/2'
'-x, -y, -z'
'x-1/2, -y-1/2, z-1/2'

loop_
_atom_site_label
_atom_site_type_symbol
_atom_site_fract_x
_atom_site_fract_y
_atom_site_fract_z
_atom_site_U_iso_or_equiv
_atom_site_adp_type
_atom_site_occupancy
_atom_site_symmetry_multiplicity
_atom_site_calc_flag
_atom_site_refinement_flags
Pd1 Pd 0.314417(18) 0.20117(2) 0.074193(11) 0.03947(11) Uani 1 1 d .
N1 N 0.3725(2) 0.1824(2) 0.17863(13) 0.0436(6) Uani 1 1 d .
N2 N 0.3604(2) 0.0615(2) 0.21266(12) 0.0436(6) Uani 1 1 d .
N3 N 0.3439(2) -0.0219(2) 0.06649(12) 0.0428(6) Uani 1 1 d .
N4 N 0.3402(2) -0.1031(3) 0.12229(13) 0.0446(6) Uani 1 1 d .
C1 C 0.2878(4) 0.4089(4) 0.0886(2) 0.0731(11) Uani 1 1 d .
H1A H 0.2864 0.4269 0.1360 0.088 Uiso 1 1 calc R
H1B H 0.2154 0.4360 0.0642 0.088 Uiso 1 1 calc R
H1C H 0.3491 0.4614 0.0722 0.088 Uiso 1 1 calc R
C2 C 0.4343(3) 0.2656(4) 0.22336(18) 0.0526(8) Uani 1 1 d .
C3 C 0.4608(3) 0.1988(4) 0.2843(2) 0.0610(9) Uani 1 1 d .
C4 C 0.4131(3) 0.0700(4) 0.27663(17) 0.0544(8) Uani 1 1 d .
C5 C 0.2903(3) -0.0486(3) 0.18026(18) 0.0502(7) Uani 1 1 d .
C6 C 0.3881(3) -0.1025(3) 0.02239(18) 0.0495(7) Uani 1 1 d .
C7 C 0.4131(4) -0.2343(4) 0.0494(2) 0.0576(9) Uani 1 1 d .
C8 C 0.3820(3) -0.2309(3) 0.1119(2) 0.0544(9) Uani 1 1 d .
P1 P 0.25548(7) 0.24706(9) -0.03264(4) 0.04331(19) Uani 1 1 d .
O1 O 0.12213(19) 0.2715(2) -0.05092(12) 0.0550(6) Uani 1 1 d .
O2 O 0.30658(19) 0.3823(2) -0.06262(12) 0.0604(6) Uani 1 1 d .
O3 O 0.2896(2) 0.1234(2) -0.07885(11) 0.0568(6) Uani 1 1 d .
C9 C 0.0395(3) 0.1888(5) -0.0186(2) 0.0745(12) Uani 1 1 d .
H9A H 0.0297 0.0988 -0.0409 0.089 Uiso 1 1 calc R
H9B H 0.0689 0.1727 0.0284 0.089 Uiso 1 1 calc R
C10 C -0.0705(4) 0.2581(7) -0.0218(3) 0.1141(19) Uani 1 1 d .
H10A H -0.0642 0.3380 0.0076 0.171 Uiso 1 1 calc R
H10B H -0.1270 0.1948 -0.0077 0.171 Uiso 1 1 calc R
H10C H -0.0938 0.2878 -0.0675 0.171 Uiso 1 1 calc R
C11 C 0.2766(4) 0.1229(5) -0.15245(19) 0.0775(12) Uani 1 1 d .
H11A H 0.3088 0.2079 -0.1691 0.093 Uiso 1 1 calc R
H11B H 0.1954 0.1190 -0.1696 0.093 Uiso 1 1 calc R
C12 C 0.3361(4) 0.0021(5) -0.1760(2) 0.0887(14) Uani 1 1 d .
H12A H 0.4162 0.0060 -0.1584 0.133 Uiso 1 1 calc R
H12B H 0.3292 0.0022 -0.2246 0.133 Uiso 1 1 calc R
H12C H 0.3024 -0.0817 -0.1604 0.133 Uiso 1 1 calc R
C13 C 0.2474(4) 0.4835(5) -0.1077(3) 0.0960(16) Uani 1 1 d .
H13A H 0.2060 0.4360 -0.1461 0.115 Uiso 1 1 calc R
H13B H 0.1916 0.5336 -0.0841 0.115 Uiso 1 1 calc R
C14 C 0.3276(4) 0.5808(5) -0.1311(3) 0.1040(17) Uani 1 1 d .
H14A H 0.3763 0.6179 -0.0931 0.156 Uiso 1 1 calc R
H14B H 0.2860 0.6557 -0.1550 0.156 Uiso 1 1 calc R
H14C H 0.3742 0.5340 -0.1610 0.156 Uiso 1 1 calc R
Cl1 Cl 0.00372(8) 0.16057(9) 0.19581(5) 0.0587(2) Uani 1 1 d .
O4 O 0.0016(4) 0.0474(4) 0.1499(2) 0.1245(14) Uani 1 1 d .
O5 O -0.0565(5) 0.1301(9) 0.2484(3) 0.213(3) Uani 1 1 d .
O6 O 0.1151(3) 0.1942(5) 0.2200(3) 0.171(3) Uani 1 1 d .
O7 O -0.0504(7) 0.2710(5) 0.1677(4) 0.238(4) Uani 1 1 d .
H2 H 0.448(3) 0.348(5) 0.214(2) 0.082(14) Uiso 1 1 d .
H3 H 0.499(3) 0.238(4) 0.322(2) 0.066(11) Uiso 1 1 d .
H4 H 0.412(3) -0.012(4) 0.3024(18) 0.058(10) Uiso 1 1 d .
H5A H 0.291(3) -0.116(4) 0.2150(19) 0.058(10) Uiso 1 1 d .
H5B H 0.218(3) 0.001(4) 0.1644(17) 0.051(9) Uiso 1 1 d .
H6 H 0.394(3) -0.065(4) -0.0190(19) 0.054(10) Uiso 1 1 d .
H7 H 0.453(3) -0.292(4) 0.037(2) 0.053(11) Uiso 1 1 d .
H8 H 0.387(3) -0.286(3) 0.1499(19) 0.050(10) Uiso 1 1 d .

loop_
_atom_site_aniso_label
_atom_site_aniso_U_11
_atom_site_aniso_U_22
_atom_site_aniso_U_33
_atom_site_aniso_U_23
_atom_site_aniso_U_13
_atom_site_aniso_U_12
Pd1 0.04689(16) 0.03273(14) 0.03860(16) 0.00250(8) 0.00406(10) 0.00221(8)
N1 0.0499(14) 0.0403(13) 0.0402(15) 0.0010(10) 0.0032(11) -0.0028(10)
N2 0.0521(14) 0.0425(13) 0.0362(14) 0.0031(10) 0.0058(11) -0.0017(11)
N3 0.0472(14) 0.0373(13) 0.0437(15) 0.0039(10) 0.0040(11) 0.0022(10)
N4 0.0540(14) 0.0365(12) 0.0430(14) 0.0019(10) 0.0034(11) -0.0034(11)
C1 0.118(3) 0.0340(17) 0.066(2) 0.0016(16) 0.004(2) 0.0129(19)
C2 0.058(2) 0.0497(19) 0.050(2) -0.0082(16) 0.0075(16) -0.0097(16)
C3 0.063(2) 0.077(3) 0.042(2) -0.0156(17) 0.0010(17) -0.0014(17)
C4 0.064(2) 0.062(2) 0.0367(18) 0.0021(15) 0.0038(15) 0.0071(16)
C5 0.061(2) 0.0436(17) 0.0469(19) 0.0026(14) 0.0094(15) -0.0071(15)
C6 0.0568(19) 0.0429(16) 0.048(2) -0.0027(14) 0.0044(15) 0.0044(14)
C7 0.071(2) 0.0422(18) 0.059(2) -0.0072(16) 0.0050(18) 0.0109(17)
C8 0.066(2) 0.0323(16) 0.062(2) 0.0033(15) -0.0037(18) 0.0000(14)
P1 0.0471(4) 0.0430(4) 0.0402(4) 0.0080(3) 0.0062(3) 0.0024(3)
O1 0.0471(13) 0.0652(14) 0.0522(14) 0.0146(11) 0.0039(10) 0.0026(10)
O2 0.0613(14) 0.0546(14) 0.0650(16) 0.0223(11) 0.0062(11) -0.0032(11)
O3 0.0740(15) 0.0574(14) 0.0392(13) -0.0009(10) 0.0079(11) 0.0123(11)
C9 0.060(2) 0.089(3) 0.075(3) 0.024(2) 0.011(2) -0.0126(19)
C10 0.063(3) 0.178(5) 0.104(4) 0.027(4) 0.024(3) 0.013(3)
C11 0.091(3) 0.094(3) 0.045(2) -0.006(2) -0.003(2) 0.022(2)
C12 0.092(3) 0.113(4) 0.061(3) -0.024(3) 0.009(2) 0.022(3)
C13 0.099(3) 0.077(3) 0.108(4) 0.051(3) -0.002(3) 0.000(2)
C14 0.129(4) 0.079(3) 0.100(4) 0.041(3) -0.003(3) -0.032(3)
Cl1 0.0644(5) 0.0531(4) 0.0593(5) -0.0110(4) 0.0099(4) -0.0007(4)
O4 0.153(3) 0.108(3) 0.108(3) -0.059(2) -0.002(2) -0.010(2)
O5 0.184(5) 0.352(9) 0.117(4) -0.056(5) 0.075(4) -0.108(6)
O6 0.076(2) 0.208(6) 0.230(6) -0.147(5) 0.019(3) -0.010(3)
O7 0.323(10) 0.091(3) 0.269(9) -0.003(5) -0.104(8) 0.040(5)

loop_
_atom_type_symbol
_atom_type_description
_atom_type_scat_dispersion_real
_atom_type_scat_dispersion_imag
_atom_type_scat_source
Pd Pd -0.9988 1.0072 'International Tables Vol C Tables 4.2.6.8 and 6.1.1.4'
C C 0.0033 0.0016 'International Tables Vol C Tables 4.2.6.8 and 6.1.1.4'
H H 0.0000 0.0000 'International Tables Vol C Tables 4.2.6.8 and 6.1.1.4'
N N 0.0061 0.0033 'International Tables Vol C Tables 4.2.6.8 and 6.1.1.4'
O O 0.0106 0.0060 'International Tables Vol C Tables 4.2.6.8 and 6.1.1.4'
P P 0.1023 0.0942 'International Tables Vol C Tables 4.2.6.8 and 6.1.1.4'
Cl Cl 0.1484 0.1585 'International Tables Vol C Tables 4.2.6.8 and 6.1.1.4'

loop_
_geom_angle_atom_site_label_1
_geom_angle_atom_site_label_2
_geom_angle_atom_site_label_3
_geom_angle
C1 Pd1 N1 89.01(13)
C1 Pd1 N3 176.01(13)
N1 Pd1 N3 87.12(9)
C1 Pd1 P1 84.50(12)
N1 Pd1 P1 173.34(6)
N3 Pd1 P1 99.40(7)
C2 N1 N2 104.8(3)
C2 N1 Pd1 133.4(2)
N2 N1 Pd1 121.42(18)
C4 N2 N1 110.8(3)
C4 N2 C5 129.8(3)
N1 N2 C5 119.2(2)
C6 N3 N4 105.0(3)
C6 N3 Pd1 134.5(2)
N4 N3 Pd1 119.03(18)
C8 N4 N3 110.6(3)
C8 N4 C5 129.6(3)
N3 N4 C5 119.8(2)
Pd1 C1 H1A 109.5
Pd1 C1 H1B 109.5
H1A C1 H1B 109.5
Pd1 C1 H1C 109.5
H1A C1 H1C 109.5
H1B C1 H1C 109.5
N1 C2 C3 111.0(3)
N1 C2 H2 121(3)
C3 C2 H2 128(3)
C4 C3 C2 106.0(3)
C4 C3 H3 129(3)
C2 C3 H3 125(3)
N2 C4 C3 107.4(3)
N2 C4 H4 115(2)
C3 C4 H4 137(2)
N2 C5 N4 111.1(3)
N2 C5 H5A 102(2)
N4 C5 H5A 111(2)
N2 C5 H5B 102.2(19)
N4 C5 H5B 109.1(19)
H5A C5 H5B 120(3)
N3 C6 C7 110.9(3)
N3 C6 H6 117(2)
C7 C6 H6 132(2)
C8 C7 C6 105.6(3)
C8 C7 H7 123(3)
C6 C7 H7 129(3)
C7 C8 N4 107.9(3)
C7 C8 H8 139(2)
N4 C8 H8 113(2)
O2 P1 O1 101.39(13)
O2 P1 O3 105.49(13)
O1 P1 O3 106.59(14)
O2 P1 Pd1 116.08(10)
O1 P1 Pd1 116.42(10)
O3 P1 Pd1 109.85(9)
C9 O1 P1 120.3(2)
C13 O2 P1 127.9(2)
C11 O3 P1 125.7(2)
C10 C9 O1 111.2(4)
C10 C9 H9A 109.4
O1 C9 H9A 109.4
C10 C9 H9B 109.4
O1 C9 H9B 109.4
H9A C9 H9B 108.0
C9 C10 H10A 109.5
C9 C10 H10B 109.5
H10A C10 H10B 109.5
C9 C10 H10C 109.5
H10A C10 H10C 109.5
H10B C10 H10C 109.5
O3 C11 C12 109.1(3)
O3 C11 H11A 109.9
C12 C11 H11A 109.9
O3 C11 H11B 109.9
C12 C11 H11B 109.9
H11A C11 H11B 108.3
C11 C12 H12A 109.5
C11 C12 H12B 109.5
H12A C12 H12B 109.5
C11 C12 H12C 109.5
H12A C12 H12C 109.5
H12B C12 H12C 109.5
C14 C13 O2 110.7(4)
C14 C13 H13A 109.5
O2 C13 H13A 109.5
C14 C13 H13B 109.5
O2 C13 H13B 109.5
H13A C13 H13B 108.1
C13 C14 H14A 109.5
C13 C14 H14B 109.5
H14A C14 H14B 109.5
C13 C14 H14C 109.5
H14A C14 H14C 109.5
H14B C14 H14C 109.5
O7 Cl1 O5 103.5(5)
O7 Cl1 O6 110.4(4)
O5 Cl1 O6 109.5(4)
O7 Cl1 O4 111.6(4)
O5 Cl1 O4 111.0(4)
O6 Cl1 O4 110.6(2)

loop_
_geom_bond_atom_site_label_1
_geom_bond_atom_site_label_2
_geom_bond_distance
Pd1 C1 2.038(3)
Pd1 N1 2.115(3)
Pd1 N3 2.171(2)
Pd1 P1 2.1984(8)
N1 C2 1.341(4)
N1 N2 1.356(3)
N2 C4 1.349(4)
N2 C5 1.440(4)
N3 C6 1.315(4)
N3 N4 1.358(3)
N4 C8 1.342(4)
N4 C5 1.444(4)
C1 H1A 0.9600
C1 H1B 0.9600
C1 H1C 0.9600
C2 C3 1.373(5)
C2 H2 0.83(5)
C3 C4 1.355(5)
C3 H3 0.91(4)
C4 H4 0.94(4)
C5 H5A 0.94(4)
C5 H5B 0.99(3)
C6 C7 1.389(5)
C6 H6 0.91(4)
C7 C8 1.333(5)
C7 H7 0.78(4)
C8 H8 0.92(4)
P1 O2 1.570(2)
P1 O1 1.574(2)
P1 O3 1.576(2)
O1 C9 1.452(4)
O2 C13 1.441(4)
O3 C11 1.452(4)
C9 C10 1.440(6)
C9 H9A 0.9700
C9 H9B 0.9700
C10 H10A 0.9600
C10 H10B 0.9600
C10 H10C 0.9600
C11 C12 1.453(6)
C11 H11A 0.9700
C11 H11B 0.9700
C12 H12A 0.9600
C12 H12B 0.9600
C12 H12C 0.9600
C13 C14 1.434(6)
C13 H13A 0.9700
C13 H13B 0.9700
C14 H14A 0.9600
C14 H14B 0.9600
C14 H14C 0.9600
Cl1 O7 1.322(5)
Cl1 O5 1.355(5)
Cl1 O6 1.372(4)
Cl1 O4 1.414(3)
